data_1561875
loop_
_publ_author_name
'Morozumi, Takuma'
'Matsuoka, Ryota'
'Nakamura, Takashi'
'Nabeshima, Tatsuya'

_publ_section_title
;
 Solvent-dependent fac/mer-isomerization and self-assembly of triply
 helical complexes bearing a pivot part
;
_journal_name_full 'Chemical Science'
_journal_paper_doi 10.1039/D1SC01529J
_journal_year 2021
_chemical_formula_sum 'C70 H73 Br3 F12 Fe N6 O10 P2'
_chemical_formula_weight 1743.86
_space_group_crystal_system trigonal
_space_group_IT_number 148
_space_group_name_Hall '-R 3'
_space_group_name_H-M_alt 'R -3 :H'
_atom_sites_solution_hydrogens geom
_audit_creation_method SHELXL-2018/3
_audit_update_record
;
2021-03-01 deposited with the CCDC.	2021-04-16 downloaded from the CCDC.
;
_cell_angle_alpha 90
_cell_angle_beta 90
_cell_angle_gamma 120
_cell_formula_units_Z 6
_cell_length_a 13.982(3)
_cell_length_b 13.982(3)
_cell_length_c 67.108(15)
_cell_measurement_reflns_used 4747
_cell_measurement_temperature 120(2)
_cell_measurement_theta_max 24.587
_cell_measurement_theta_min 2.7315
_cell_volume 11362(4)
_computing_structure_refinement 'SHELXL-2018/3 (Sheldrick, 2018)'
_computing_structure_solution 'SHELXT 2018/2 (Sheldrick, 2018)'
_diffrn_ambient_temperature 120(2)
_diffrn_measured_fraction_theta_full 0.996
_diffrn_measured_fraction_theta_max 0.996
_diffrn_measurement_device_type 'Bruker APEX-II CCD'
_diffrn_measurement_method '\f and \w scans'
_diffrn_radiation_monochromator graphite
_diffrn_radiation_source 'fine-focus sealed tube'
_diffrn_radiation_type MoK\a
_diffrn_radiation_wavelength 0.71073
_diffrn_reflns_av_R_equivalents 0.0679
_diffrn_reflns_av_unetI/netI 0.0559
_diffrn_reflns_Laue_measured_fraction_full 0.996
_diffrn_reflns_Laue_measured_fraction_max 0.996
_diffrn_reflns_limit_h_max 17
_diffrn_reflns_limit_h_min -17
_diffrn_reflns_limit_k_max 17
_diffrn_reflns_limit_k_min -14
_diffrn_reflns_limit_l_max 69
_diffrn_reflns_limit_l_min -84
_diffrn_reflns_number 25253
_diffrn_reflns_point_group_measured_fraction_full 0.996
_diffrn_reflns_point_group_measured_fraction_max 0.996
_diffrn_reflns_theta_full 25.242
_diffrn_reflns_theta_max 26.732
_diffrn_reflns_theta_min 1.709
_exptl_absorpt_coefficient_mu 1.913
_exptl_absorpt_correction_T_max 0.7461
_exptl_absorpt_correction_T_min 0.6440
_exptl_absorpt_correction_type multi-scan
_exptl_absorpt_process_details
;    
 SADABS-2016/2 - Bruker AXS area detector scaling and absorption correction 
;
_exptl_crystal_colour red
_exptl_crystal_density_diffrn 1.529
_exptl_crystal_description plate
_exptl_crystal_F_000 5304
_exptl_crystal_size_max 0.170
_exptl_crystal_size_mid 0.140
_exptl_crystal_size_min 0.020
_refine_diff_density_max 1.768
_refine_diff_density_min -0.636
_refine_diff_density_rms 0.118
_refine_ls_extinction_method none
_refine_ls_goodness_of_fit_ref 1.068
_refine_ls_hydrogen_treatment constr
_refine_ls_matrix_type full
_refine_ls_number_parameters 354
_refine_ls_number_reflns 5364
_refine_ls_number_restraints 24
_refine_ls_restrained_S_all 1.067
_refine_ls_R_factor_all 0.1028
_refine_ls_R_factor_gt 0.0643
_refine_ls_shift/su_max 0.001
_refine_ls_shift/su_mean 0.000
_refine_ls_structure_factor_coef Fsqd
_refine_ls_weighting_details 'w=1/[\s^2^(Fo^2^)+(0.0977P)^2^+75.3273P] where P=(Fo^2^+2Fc^2^)/3'
_refine_ls_weighting_scheme calc
_refine_ls_wR_factor_gt 0.1760
_refine_ls_wR_factor_ref 0.1997
_reflns_Friedel_coverage 0.000
_reflns_number_gt 3575
_reflns_number_total 5364
_reflns_threshold_expression 'I > 2\s(I)'
_cod_data_source_file d1sc01529j2.cif
_cod_data_source_block M449_a
_cod_original_cell_volume 11362(5)
_cod_database_code 1561875
_shelx_shelxl_version_number 2018/3
_shelx_space_group_comment
;
The symmetry employed for this shelxl refinement is uniquely defined
by the following loop, which should always be used as a source of
symmetry information in preference to the above space-group names.
They are only intended as comments.
;
_shelx_estimated_absorpt_t_min 0.737
_shelx_estimated_absorpt_t_max 0.963

loop_
_space_group_symop_operation_xyz
'x, y, z'
'-y, x-y, z'
'-x+y, -x, z'
'x+2/3, y+1/3, z+1/3'
'-y+2/3, x-y+1/3, z+1/3'
'-x+y+2/3, -x+1/3, z+1/3'
'x+1/3, y+2/3, z+2/3'
'-y+1/3, x-y+2/3, z+2/3'
'-x+y+1/3, -x+2/3, z+2/3'
'-x, -y, -z'
'y, -x+y, -z'
'x-y, x, -z'
'-x+2/3, -y+1/3, -z+1/3'
'y+2/3, -x+y+1/3, -z+1/3'
'x-y+2/3, x+1/3, -z+1/3'
'-x+1/3, -y+2/3, -z+2/3'
'y+1/3, -x+y+2/3, -z+2/3'
'x-y+1/3, x+2/3, -z+2/3'

loop_
_atom_site_label
_atom_site_type_symbol
_atom_site_fract_x
_atom_site_fract_y
_atom_site_fract_z
_atom_site_U_iso_or_equiv
_atom_site_adp_type
_atom_site_occupancy
_atom_site_site_symmetry_order
_atom_site_calc_flag
_atom_site_refinement_flags_posn
_atom_site_refinement_flags_adp
_atom_site_refinement_flags_occupancy
_atom_site_disorder_assembly
_atom_site_disorder_group
Br01 Br 0.68047(5) 0.89165(5) 0.49508(2) 0.0527(2) Uani 1 1 d . . . . .
Fe02 Fe 1.000000 1.000000 0.43177(2) 0.0268(3) Uani 1 3 d S T P . .
P003 P 0.333333 0.666667 0.46337(4) 0.0377(5) Uani 1 3 d S T P . .
P4 P 0.666667 0.333333 0.41488(7) 0.0472(10) Uani 0.6999 3 d S T P A 1
F005 F 0.4410(3) 0.7244(3) 0.44936(5) 0.0490(8) Uani 1 1 d . . . . .
O006 O 1.0108(3) 0.7513(3) 0.31613(5) 0.0350(8) Uani 1 1 d . . . . .
F007 F 0.3924(3) 0.6170(3) 0.47699(5) 0.0575(9) Uani 1 1 d . . . . .
O008 O 0.9803(3) 0.6980(3) 0.35815(5) 0.0405(9) Uani 1 1 d . . . . .
N009 N 0.9547(3) 0.8639(3) 0.41633(6) 0.0270(8) Uani 1 1 d . . . . .
N00A N 0.8655(3) 0.9005(3) 0.44683(6) 0.0298(9) Uani 1 1 d . . . . .
C00B C 0.9721(4) 0.7575(4) 0.29770(7) 0.0281(10) Uani 1 1 d . . . . .
C00C C 0.9711(4) 0.8836(4) 0.27308(7) 0.0249(10) Uani 1 1 d . . . . .
C00D C 0.8574(4) 0.7751(4) 0.42219(8) 0.0306(11) Uani 1 1 d . . . . .
C00E C 1.0053(4) 0.8651(4) 0.29123(7) 0.0271(10) Uani 1 1 d . . . . .
H1 H 1.052057 0.926050 0.299466 0.033 Uiso 1 1 calc R U . . .
C00F C 1.000000 1.000000 0.26628(12) 0.0249(16) Uani 1 3 d S T P . .
H17 H 1.000001 1.000004 0.251383 0.030 Uiso 1 3 calc R U P . .
C00G C 0.9034(4) 0.6665(4) 0.28586(8) 0.0319(11) Uani 1 1 d . . . . .
H2 H 0.879416 0.593372 0.290268 0.038 Uiso 1 1 calc R U . . .
C00H C 0.8265(4) 0.9264(4) 0.46295(8) 0.0345(11) Uani 1 1 d . . . . .
H3 H 0.868421 0.998004 0.468590 0.041 Uiso 1 1 calc R U . . .
C00I C 1.0110(4) 0.8505(4) 0.40138(8) 0.0296(10) Uani 1 1 d . . . . .
H4 H 1.078730 0.912445 0.397289 0.036 Uiso 1 1 calc R U . . .
C00J C 0.8053(4) 0.7966(4) 0.43902(8) 0.0320(11) Uani 1 1 d . . . . .
C00K C 0.9750(4) 0.7502(4) 0.39159(8) 0.0333(11) Uani 1 1 d . . . . .
C00L C 0.8711(4) 0.6862(4) 0.26742(8) 0.0342(11) Uani 1 1 d . . . . .
H5 H 0.825934 0.625611 0.258986 0.041 Uiso 1 1 calc R U . . .
C00M C 0.9039(4) 0.7936(4) 0.26106(8) 0.0303(10) Uani 1 1 d . . . . .
H6 H 0.880104 0.805006 0.248478 0.036 Uiso 1 1 calc R U . . .
C00N C 1.0453(4) 0.7401(4) 0.37560(8) 0.0349(11) Uani 1 1 d . . . . .
H11 H 1.110441 0.813361 0.372835 0.042 Uiso 1 1 calc R U . . .
H12 H 1.071565 0.689739 0.380053 0.042 Uiso 1 1 calc R U . . .
C00O C 0.7020(4) 0.7204(4) 0.44701(8) 0.0368(12) Uani 1 1 d . . . . .
H7 H 0.659635 0.649719 0.441028 0.044 Uiso 1 1 calc R U . . .
O00P O 0.8498(5) 0.6284(5) 0.46095(8) 0.0810(16) Uani 1 1 d . . . . .
C00Q C 0.7258(4) 0.8509(5) 0.47166(8) 0.0383(12) Uani 1 1 d . . . . .
C00R C 0.8167(4) 0.6731(4) 0.41286(9) 0.0370(12) Uani 1 1 d . . . . .
H8 H 0.748825 0.611852 0.417133 0.044 Uiso 1 1 calc R U . . .
C00S C 0.6622(4) 0.7472(5) 0.46324(9) 0.0416(13) Uani 1 1 d . . . . .
H9 H 0.592353 0.696004 0.468708 0.050 Uiso 1 1 calc R U . . .
C00T C 0.8744(4) 0.6609(4) 0.39749(9) 0.0388(12) Uani 1 1 d . . . . .
H10 H 0.845883 0.591804 0.390904 0.047 Uiso 1 1 calc R U . . .
C00U C 0.9771(6) 0.6440(4) 0.32418(8) 0.0442(14) Uani 1 1 d . . . . .
H13 H 1.000031 0.602638 0.315262 0.053 Uiso 1 1 calc R U . . .
H14 H 0.895894 0.601190 0.325762 0.053 Uiso 1 1 calc R U . . .
F00V F 0.7593(4) 0.3338(5) 0.39922(10) 0.0667(15) Uani 0.7 1 d . . P A 1
C00W C 1.0330(6) 0.6630(5) 0.34410(8) 0.0465(14) Uani 1 1 d . . . . .
H15 H 1.028952 0.593917 0.348773 0.056 Uiso 1 1 calc R U . . .
H16 H 1.111893 0.720178 0.342840 0.056 Uiso 1 1 calc R U . . .
F00X F 0.7622(6) 0.4260(6) 0.42611(13) 0.103(3) Uani 0.7 1 d . . P A 1
C010 C 0.8950(6) 0.5723(7) 0.46146(12) 0.0637(19) Uani 1 1 d . . . . .
C011 C 0.9879(6) 0.5972(7) 0.44881(12) 0.069(2) Uani 1 1 d . . . . .
H18 H 1.012649 0.543935 0.451288 0.104 Uiso 1 1 calc R U . . .
H19 H 0.965975 0.592821 0.434816 0.104 Uiso 1 1 calc R U . . .
H20 H 1.048336 0.671966 0.451706 0.104 Uiso 1 1 calc R U . . .
C012 C 0.8596(9) 0.4763(7) 0.47586(14) 0.086(3) Uani 1 1 d . . . . .
H21 H 0.905810 0.442695 0.473859 0.129 Uiso 1 1 calc R U . . .
H22 H 0.867949 0.503323 0.489583 0.129 Uiso 1 1 calc R U . . .
H23 H 0.782088 0.421027 0.473416 0.129 Uiso 1 1 calc R U . . .
C14 C 1.000000 1.000000 0.35474(19) 0.064(3) Uani 1 3 d S TU P . .
P5 P 0.666667 0.333333 0.35582(18) 0.057(2) Uani 0.3 3 d S T P B 2
C19 C 1.070(3) 0.983(3) 0.3466(7) 0.096(14) Uani 0.33 1 d . U P C -1
H33 H 1.132044 1.003688 0.355677 0.145 Uiso 0.33 1 calc R U P C -1
H34 H 1.096486 1.027086 0.334372 0.145 Uiso 0.33 1 calc R U P C -1
H35 H 1.036259 0.904366 0.343221 0.145 Uiso 0.33 1 calc R U P C -1
C18 C 0.9066(16) 0.9110(16) 0.3641(3) 0.040(4) Uani 0.33 1 d . U P C -1
H30 H 0.904514 0.841461 0.361098 0.060 Uiso 0.33 1 calc R U P C -1
H31 H 0.838984 0.907681 0.359215 0.060 Uiso 0.33 1 calc R U P C -1
H32 H 0.911886 0.922646 0.378596 0.060 Uiso 0.33 1 calc R U P C -1
F8 F 0.7242(15) 0.4393(14) 0.3673(4) 0.111(7) Uani 0.3 1 d . . P B 2
F9 F 0.6034(17) 0.3776(19) 0.3422(4) 0.141(10) Uani 0.3 1 d . . P B 2
O10 O 0.984(2) 1.0958(17) 0.3510(5) 0.077(6) Uani 0.33 1 d . U P C -1

loop_
_atom_site_aniso_label
_atom_site_aniso_U_11
_atom_site_aniso_U_22
_atom_site_aniso_U_33
_atom_site_aniso_U_23
_atom_site_aniso_U_13
_atom_site_aniso_U_12
Br01 0.0514(4) 0.0557(4) 0.0484(4) 0.0071(3) 0.0191(3) 0.0249(3)
Fe02 0.0224(4) 0.0224(4) 0.0356(7) 0.000 0.000 0.01120(18)
P003 0.0372(8) 0.0372(8) 0.0388(14) 0.000 0.000 0.0186(4)
P4 0.0203(9) 0.0203(9) 0.101(3) 0.000 0.000 0.0101(5)
F005 0.0359(17) 0.055(2) 0.052(2) 0.0117(16) 0.0047(15) 0.0192(15)
O006 0.048(2) 0.0236(17) 0.034(2) -0.0001(14) -0.0080(16) 0.0183(16)
F007 0.064(2) 0.068(2) 0.049(2) 0.0149(18) -0.0018(17) 0.039(2)
O008 0.049(2) 0.040(2) 0.035(2) -0.0031(16) -0.0077(17) 0.0234(18)
N009 0.0226(19) 0.0240(19) 0.033(2) -0.0004(16) -0.0046(16) 0.0107(16)
N00A 0.0259(19) 0.031(2) 0.036(2) 0.0047(18) 0.0007(17) 0.0172(17)
C00B 0.029(2) 0.028(2) 0.031(3) -0.002(2) -0.002(2) 0.017(2)
C00C 0.022(2) 0.024(2) 0.030(3) 0.0004(18) 0.0031(18) 0.0122(18)
C00D 0.024(2) 0.030(2) 0.039(3) 0.002(2) -0.005(2) 0.015(2)
C00E 0.024(2) 0.024(2) 0.032(3) -0.0047(19) 0.0002(19) 0.0114(18)
C00F 0.024(2) 0.024(2) 0.027(4) 0.000 0.000 0.0120(11)
C00G 0.035(3) 0.025(2) 0.037(3) -0.001(2) 0.002(2) 0.017(2)
C00H 0.032(3) 0.032(3) 0.041(3) 0.001(2) 0.001(2) 0.017(2)
C00I 0.024(2) 0.027(2) 0.039(3) -0.001(2) -0.004(2) 0.0126(19)
C00J 0.026(2) 0.030(2) 0.040(3) 0.003(2) -0.006(2) 0.014(2)
C00K 0.034(3) 0.030(2) 0.041(3) -0.002(2) -0.008(2) 0.020(2)
C00L 0.034(3) 0.028(2) 0.039(3) -0.008(2) -0.001(2) 0.014(2)
C00M 0.030(2) 0.028(2) 0.034(3) -0.002(2) -0.001(2) 0.016(2)
C00N 0.038(3) 0.031(2) 0.040(3) -0.004(2) -0.005(2) 0.020(2)
C00O 0.025(2) 0.033(3) 0.044(3) 0.002(2) -0.001(2) 0.008(2)
O00P 0.101(4) 0.114(5) 0.062(3) -0.006(3) -0.006(3) 0.079(4)
C00Q 0.032(3) 0.046(3) 0.040(3) 0.009(2) 0.005(2) 0.022(2)
C00R 0.029(2) 0.025(2) 0.048(3) -0.001(2) -0.005(2) 0.007(2)
C00S 0.026(2) 0.037(3) 0.055(4) 0.011(3) 0.004(2) 0.011(2)
C00T 0.039(3) 0.025(2) 0.049(3) -0.007(2) -0.009(2) 0.014(2)
C00U 0.068(4) 0.026(3) 0.040(3) -0.003(2) -0.013(3) 0.025(3)
F00V 0.043(3) 0.073(4) 0.091(4) 0.007(3) 0.005(3) 0.035(3)
C00W 0.076(4) 0.038(3) 0.041(3) -0.003(3) -0.011(3) 0.040(3)
F00X 0.068(4) 0.084(5) 0.137(7) -0.028(5) -0.039(4) 0.023(4)
C010 0.065(4) 0.076(5) 0.066(5) -0.014(4) -0.014(4) 0.048(4)
C011 0.057(4) 0.077(5) 0.065(5) -0.017(4) -0.005(4) 0.026(4)
C012 0.112(7) 0.068(5) 0.079(6) 0.002(4) 0.009(5) 0.046(5)
C14 0.076(5) 0.076(5) 0.041(6) 0.000 0.000 0.038(2)
P5 0.048(3) 0.048(3) 0.075(7) 0.000 0.000 0.0239(16)
C19 0.10(2) 0.086(18) 0.089(19) -0.002(14) -0.007(15) 0.033(14)
C18 0.054(10) 0.044(9) 0.032(9) 0.007(7) 0.016(8) 0.032(8)
F8 0.079(11) 0.063(10) 0.17(2) -0.012(11) -0.022(12) 0.021(9)
F9 0.088(13) 0.116(16) 0.24(3) -0.071(19) -0.040(17) 0.070(12)
O10 0.086(13) 0.046(8) 0.109(15) 0.019(9) 0.017(12) 0.042(9)

loop_
_atom_type_symbol
_atom_type_description
_atom_type_scat_dispersion_real
_atom_type_scat_dispersion_imag
_atom_type_scat_source
C C 0.0033 0.0016 'International Tables Vol C Tables 4.2.6.8 and 6.1.1.4'
H H 0.0000 0.0000 'International Tables Vol C Tables 4.2.6.8 and 6.1.1.4'
Br Br -0.2901 2.4595 'International Tables Vol C Tables 4.2.6.8 and 6.1.1.4'
F F 0.0171 0.0103 'International Tables Vol C Tables 4.2.6.8 and 6.1.1.4'
Fe Fe 0.3463 0.8444 'International Tables Vol C Tables 4.2.6.8 and 6.1.1.4'
N N 0.0061 0.0033 'International Tables Vol C Tables 4.2.6.8 and 6.1.1.4'
O O 0.0106 0.0060 'International Tables Vol C Tables 4.2.6.8 and 6.1.1.4'
P P 0.1023 0.0942 'International Tables Vol C Tables 4.2.6.8 and 6.1.1.4'

loop_
_geom_angle_atom_site_label_1
_geom_angle_atom_site_label_2
_geom_angle_atom_site_label_3
_geom_angle
_geom_angle_site_symmetry_1
_geom_angle_site_symmetry_3
_geom_angle_publ_flag
N00A Fe02 N00A 96.00(17) 3_675 . ?
N00A Fe02 N00A 96.00(17) 3_675 2_765 ?
N00A Fe02 N00A 96.00(17) . 2_765 ?
N00A Fe02 N009 176.01(16) 3_675 . ?
N00A Fe02 N009 81.67(17) . . ?
N00A Fe02 N009 87.48(15) 2_765 . ?
N00A Fe02 N009 81.67(17) 3_675 3_675 ?
N00A Fe02 N009 87.49(16) . 3_675 ?
N00A Fe02 N009 176.01(16) 2_765 3_675 ?
N009 Fe02 N009 94.96(16) . 3_675 ?
N00A Fe02 N009 87.49(16) 3_675 2_765 ?
N00A Fe02 N009 176.01(16) . 2_765 ?
N00A Fe02 N009 81.67(17) 2_765 2_765 ?
N009 Fe02 N009 94.96(16) . 2_765 ?
N009 Fe02 N009 94.95(16) 3_675 2_765 ?
F007 P003 F007 90.7(2) . 2_665 ?
F007 P003 F007 90.7(2) . 3_565 ?
F007 P003 F007 90.7(2) 2_665 3_565 ?
F007 P003 F005 178.9(2) . 2_665 ?
F007 P003 F005 89.76(18) 2_665 2_665 ?
F007 P003 F005 90.26(19) 3_565 2_665 ?
F007 P003 F005 89.75(18) . . ?
F007 P003 F005 90.26(19) 2_665 . ?
F007 P003 F005 178.9(2) 3_565 . ?
F005 P003 F005 89.3(2) 2_665 . ?
F007 P003 F005 90.25(19) . 3_565 ?
F007 P003 F005 178.9(2) 2_665 3_565 ?
F007 P003 F005 89.75(18) 3_565 3_565 ?
F005 P003 F005 89.3(2) 2_665 3_565 ?
F005 P003 F005 89.3(2) . 3_565 ?
F00X P4 F00X 97.5(5) 3_665 2_655 ?
F00X P4 F00X 97.5(5) 3_665 . ?
F00X P4 F00X 97.5(5) 2_655 . ?
F00X P4 F00V 87.7(4) 3_665 3_665 ?
F00X P4 F00V 89.7(4) 2_655 3_665 ?
F00X P4 F00V 170.6(5) . 3_665 ?
F00X P4 F00V 89.7(4) 3_665 . ?
F00X P4 F00V 170.5(5) 2_655 . ?
F00X P4 F00V 87.7(4) . . ?
F00V P4 F00V 84.4(4) 3_665 . ?
F00X P4 F00V 170.5(5) 3_665 2_655 ?
F00X P4 F00V 87.7(4) 2_655 2_655 ?
F00X P4 F00V 89.7(4) . 2_655 ?
F00V P4 F00V 84.4(4) 3_665 2_655 ?
F00V P4 F00V 84.4(4) . 2_655 ?
C00B O006 C00U 118.2(4) . . ?
C00N O008 C00W 110.8(4) . . ?
C00I N009 C00D 118.4(4) . . ?
C00I N009 Fe02 126.7(3) . . ?
C00D N009 Fe02 114.8(3) . . ?
C00H N00A C00J 118.6(4) . . ?
C00H N00A Fe02 126.7(3) . . ?
C00J N00A Fe02 114.7(3) . . ?
O006 C00B C00G 124.7(4) . . ?
O006 C00B C00E 114.7(4) . . ?
C00G C00B C00E 120.6(4) . . ?
C00E C00C C00M 118.8(4) . . ?
C00E C00C C00F 121.9(5) . . ?
C00M C00C C00F 119.2(5) . . ?
N009 C00D C00R 120.9(5) . . ?
N009 C00D C00J 114.3(4) . . ?
C00R C00D C00J 124.7(5) . . ?
C00C C00E C00B 121.0(4) . . ?
C00C C00F C00C 111.6(3) . 2_765 ?
C00C C00F C00C 111.6(3) . 3_675 ?
C00C C00F C00C 111.6(3) 2_765 3_675 ?
C00L C00G C00B 117.9(4) . . ?
N00A C00H C00Q 121.8(5) . . ?
N009 C00I C00K 123.3(5) . . ?
N00A C00J C00O 120.9(5) . . ?
N00A C00J C00D 114.2(4) . . ?
C00O C00J C00D 124.9(5) . . ?
C00T C00K C00I 117.5(5) . . ?
C00T C00K C00N 122.1(5) . . ?
C00I C00K C00N 120.3(5) . . ?
C00G C00L C00M 121.3(5) . . ?
C00C C00M C00L 120.3(5) . . ?
O008 C00N C00K 108.4(4) . . ?
C00S C00O C00J 120.3(5) . . ?
C00S C00Q C00H 119.7(5) . . ?
C00S C00Q Br01 121.3(4) . . ?
C00H C00Q Br01 119.0(4) . . ?
C00T C00R C00D 120.0(5) . . ?
C00O C00S C00Q 118.6(5) . . ?
C00R C00T C00K 119.7(5) . . ?
O006 C00U C00W 106.3(4) . . ?
O008 C00W C00U 109.7(5) . . ?
O00P C010 C011 121.2(8) . . ?
O00P C010 C012 122.4(8) . . ?
C011 C010 C012 116.4(7) . . ?
C19 C14 C18 120(2) . . ?
C19 C14 O10 126(2) . . ?
C18 C14 O10 112.1(13) . . ?
F8 P5 F8 95.9(13) . 2_655 ?
F8 P5 F8 95.9(13) 3_665 2_655 ?
F8 P5 F9 81.8(13) . 3_665 ?
F8 P5 F9 92.3(11) 3_665 3_665 ?
F8 P5 F9 171.7(12) 2_655 3_665 ?
F9 P5 F9 90.3(14) 2_655 3_665 ?
F8 P5 F9 92.3(11) . . ?
F8 P5 F9 171.7(12) 3_665 . ?
F8 P5 F9 81.8(13) 2_655 . ?
F9 P5 F9 90.3(14) 2_655 . ?
F9 P5 F9 90.3(14) 3_665 . ?
P5 F9 F9 94.7(7) . 18_545 ?
P5 F9 F9 94.7(7) . 17 ?
F9 F9 F9 80(2) 18_545 17 ?

loop_
_geom_bond_atom_site_label_1
_geom_bond_atom_site_label_2
_geom_bond_distance
_geom_bond_site_symmetry_2
_geom_bond_publ_flag
Br01 C00Q 1.886(6) . ?
Fe02 N00A 1.969(4) 3_675 ?
Fe02 N00A 1.969(4) . ?
Fe02 N00A 1.969(4) 2_765 ?
Fe02 N009 1.973(4) . ?
Fe02 N009 1.973(4) 3_675 ?
Fe02 N009 1.973(4) 2_765 ?
P003 F007 1.604(4) . ?
P003 F007 1.604(4) 2_665 ?
P003 F007 1.604(4) 3_565 ?
P003 F005 1.608(4) 2_665 ?
P003 F005 1.608(4) . ?
P003 F005 1.608(4) 3_565 ?
P4 F00X 1.517(7) 3_665 ?
P4 F00X 1.517(7) 2_655 ?
P4 F00X 1.517(7) . ?
P4 F00V 1.666(6) 3_665 ?
P4 F00V 1.666(6) . ?
P4 F00V 1.666(6) 2_655 ?
O006 C00B 1.371(6) . ?
O006 C00U 1.435(6) . ?
O008 C00N 1.417(6) . ?
O008 C00W 1.425(7) . ?
N009 C00I 1.345(6) . ?
N009 C00D 1.362(6) . ?
N00A C00H 1.340(7) . ?
N00A C00J 1.368(6) . ?
C00B C00G 1.397(7) . ?
C00B C00E 1.402(6) . ?
C00C C00E 1.380(7) . ?
C00C C00M 1.391(7) . ?
C00C C00F 1.537(5) . ?
C00D C00R 1.393(7) . ?
C00D C00J 1.455(7) . ?
C00G C00L 1.391(8) . ?
C00H C00Q 1.397(7) . ?
C00I C00K 1.395(7) . ?
C00J C00O 1.404(7) . ?
C00K C00T 1.392(7) . ?
C00K C00N 1.508(7) . ?
C00L C00M 1.399(7) . ?
C00O C00S 1.358(8) . ?
O00P C010 1.230(8) . ?
C00Q C00S 1.387(8) . ?
C00R C00T 1.372(8) . ?
C00U C00W 1.503(8) . ?
C010 C011 1.441(11) . ?
C010 C012 1.522(11) . ?
C14 C19 1.24(5) . ?
C14 C18 1.424(19) . ?
C14 O10 1.486(19) . ?
P5 F8 1.499(19) . ?
P5 F8 1.499(19) 3_665 ?
P5 F8 1.499(19) 2_655 ?
P5 F9 1.60(3) 2_655 ?
P5 F9 1.60(3) 3_665 ?
P5 F9 1.60(3) . ?
F9 F9 1.76(4) 18_545 ?
F9 F9 1.76(4) 17 ?

loop_
_geom_torsion_atom_site_label_1
_geom_torsion_atom_site_label_2
_geom_torsion_atom_site_label_3
_geom_torsion_atom_site_label_4
_geom_torsion
_geom_torsion_site_symmetry_1
_geom_torsion_site_symmetry_2
_geom_torsion_site_symmetry_3
_geom_torsion_site_symmetry_4
_geom_torsion_publ_flag
C00U O006 C00B C00G -1.3(7) . . . . ?
C00U O006 C00B C00E 177.6(5) . . . . ?
C00I N009 C00D C00R -0.5(7) . . . . ?
Fe02 N009 C00D C00R -178.7(4) . . . . ?
C00I N009 C00D C00J 177.3(4) . . . . ?
Fe02 N009 C00D C00J -0.9(5) . . . . ?
C00M C00C C00E C00B -0.9(7) . . . . ?
C00F C00C C00E C00B 175.9(4) . . . . ?
O006 C00B C00E C00C -179.0(4) . . . . ?
C00G C00B C00E C00C 0.0(7) . . . . ?
C00E C00C C00F C00C 36.4(7) . . . 2_765 ?
C00M C00C C00F C00C -146.9(5) . . . 2_765 ?
C00E C00C C00F C00C -89.2(5) . . . 3_675 ?
C00M C00C C00F C00C 87.5(7) . . . 3_675 ?
O006 C00B C00G C00L -179.9(5) . . . . ?
C00E C00B C00G C00L 1.3(7) . . . . ?
C00J N00A C00H C00Q -1.0(7) . . . . ?
Fe02 N00A C00H C00Q 175.5(4) . . . . ?
C00D N009 C00I C00K -0.1(7) . . . . ?
Fe02 N009 C00I C00K 177.8(4) . . . . ?
C00H N00A C00J C00O 3.4(7) . . . . ?
Fe02 N00A C00J C00O -173.5(4) . . . . ?
C00H N00A C00J C00D -177.1(4) . . . . ?
Fe02 N00A C00J C00D 6.0(5) . . . . ?
N009 C00D C00J N00A -3.3(6) . . . . ?
C00R C00D C00J N00A 174.4(5) . . . . ?
N009 C00D C00J C00O 176.2(5) . . . . ?
C00R C00D C00J C00O -6.1(8) . . . . ?
N009 C00I C00K C00T 1.4(7) . . . . ?
N009 C00I C00K C00N -177.2(4) . . . . ?
C00B C00G C00L C00M -1.6(7) . . . . ?
C00E C00C C00M C00L 0.5(7) . . . . ?
C00F C00C C00M C00L -176.3(4) . . . . ?
C00G C00L C00M C00C 0.8(7) . . . . ?
C00W O008 C00N C00K -166.7(4) . . . . ?
C00T C00K C00N O008 55.5(6) . . . . ?
C00I C00K C00N O008 -126.1(5) . . . . ?
N00A C00J C00O C00S -2.9(8) . . . . ?
C00D C00J C00O C00S 177.6(5) . . . . ?
N00A C00H C00Q C00S -1.9(8) . . . . ?
N00A C00H C00Q Br01 176.9(4) . . . . ?
N009 C00D C00R C00T -0.2(8) . . . . ?
C00J C00D C00R C00T -177.8(5) . . . . ?
C00J C00O C00S C00Q 0.0(8) . . . . ?
C00H C00Q C00S C00O 2.3(8) . . . . ?
Br01 C00Q C00S C00O -176.4(4) . . . . ?
C00D C00R C00T C00K 1.5(8) . . . . ?
C00I C00K C00T C00R -2.0(8) . . . . ?
C00N C00K C00T C00R 176.5(5) . . . . ?
C00B O006 C00U C00W 179.2(5) . . . . ?
C00N O008 C00W C00U -166.8(4) . . . . ?
O006 C00U C00W O008 74.1(6) . . . . ?
F8 P5 F9 F9 167.1(16) . . . 18_545 ?
F8 P5 F9 F9 -97.3(16) 2_655 . . 18_545 ?
F9 P5 F9 F9 -5.1(17) 2_655 . . 18_545 ?
F9 P5 F9 F9 85.3(8) 3_665 . . 18_545 ?
F8 P5 F9 F9 86.9(15) . . . 17 ?
F8 P5 F9 F9 -177.6(14) 2_655 . . 17 ?
F9 P5 F9 F9 -85.3(8) 2_655 . . 17 ?
F9 P5 F9 F9 5.1(17) 3_665 . . 17 ?
